data_9002418
loop_
_publ_author_name
'Brigatti, M. F.'
'Lugli, C.'
'Poppi, L.'
'Foord, E. E.'
'Kile, D. E.'

_publ_section_title
;
 Crystal chemical variations in Li- and Fe-rich micas from
 Pikes Peak batholith (central Colorado)
 Sample: 54b
;
_journal_name_full 'American Mineralogist'
_journal_page_first 1275
_journal_page_last 1286
_journal_volume 85
_journal_year 2000
_chemical_formula_sum
;Al1.72 F1.654 Fe0.731 H0.244 K0.94 Li0.591 Mg0.008 Mn0.063 Na0.02 O10.346
 Rb0.004 Si3.308
;
_chemical_name_mineral Polylithionite
_space_group_IT_number 5
_symmetry_space_group_name_Hall 'C 2y'
_symmetry_space_group_name_H-M 'C 1 2 1'
_cell_angle_alpha 90
_cell_angle_beta 100.76
_cell_angle_gamma 90
_cell_formula_units_Z 2
_cell_length_a 5.283
_cell_length_b 9.123
_cell_length_c 10.072
_cell_volume 476.903
_database_code_amcsd 0002503
_exptl_crystal_density_diffrn 2.943
_cod_original_formula_sum
;Si3.308 Al1.72 Li.591 Fe.731 Mg.008 Mn.063 Na.02 Rb.004 K.94 O10.346 F1.654
 H.244
;
_cod_database_code 9002418

loop_
_space_group_symop_operation_xyz
x,y,z
1/2+x,1/2+y,z
-x,y,-z
1/2-x,1/2+y,-z

loop_
_atom_site_aniso_label
_atom_site_aniso_U_11
_atom_site_aniso_U_22
_atom_site_aniso_U_33
_atom_site_aniso_U_12
_atom_site_aniso_U_13
_atom_site_aniso_U_23
SiT1 0.00608 0.00735 0.00291 -0.00012 0.00013 -0.00064
AlT1 0.00608 0.00735 0.00291 -0.00012 0.00013 -0.00064
SiT11 0.00633 0.00659 0.00405 -0.00026 -0.00013 -0.00050
AlT11 0.00633 0.00659 0.00405 -0.00026 -0.00013 -0.00050
LiM1 0.00798 0.00557 0.00621 0.00000 0.00291 0.00000
AlM1 0.00798 0.00557 0.00621 0.00000 0.00291 0.00000
FeM1 0.00798 0.00557 0.00621 0.00000 0.00291 0.00000
LiM2 0.00507 0.00646 0.00139 0.00000 -0.00049 0.00000
AlM2 0.00507 0.00646 0.00139 0.00000 -0.00049 0.00000
LiM3 0.00519 0.00810 0.00633 0.00000 -0.00114 0.00000
MgM3 0.00519 0.00810 0.00633 0.00000 -0.00114 0.00000
FeM3 0.00519 0.00810 0.00633 0.00000 -0.00114 0.00000
MnM3 0.00519 0.00810 0.00633 0.00000 -0.00114 0.00000
NaA 0.02520 0.02444 0.02115 0.00000 0.00265 0.00000
RbA 0.02520 0.02444 0.02115 0.00000 0.00265 0.00000
KA 0.02520 0.02444 0.02115 0.00000 0.00265 0.00000
O1 0.02824 0.01343 0.00925 0.00240 -0.00039 0.00014
O2 0.01697 0.02786 0.01013 -0.00621 0.00177 0.00014
O22 0.01621 0.02064 0.01013 0.00533 0.00216 0.00087
O3 0.01216 0.01520 0.00608 0.00178 -0.00062 -0.00380
O33 0.01039 0.01431 0.00696 0.00062 0.00088 -0.00380
F4 0.00975 0.00798 0.00431 -0.00062 0.00190 0.00201
O4 0.00975 0.00798 0.00431 -0.00062 0.00190 0.00201
O-H4 0.00975 0.00798 0.00431 -0.00062 0.00190 0.00201

loop_
_atom_site_label
_atom_site_fract_x
_atom_site_fract_y
_atom_site_fract_z
_atom_site_occupancy
_atom_site_type_symbol
_atom_site_attached_hydrogens
SiT1 0.07530 0.16900 0.22801 0.82700 Si 0
AlT1 0.07530 0.16900 0.22801 0.17300 Al 0
SiT11 0.58510 0.33200 0.22782 0.82700 Si 0
AlT11 0.58510 0.33200 0.22782 0.17300 Al 0
LiM1 0.00000 0.99110 0.50000 0.39100 Li 0
AlM1 0.00000 0.99110 0.50000 0.07400 Al 0
FeM1 0.00000 0.99110 0.50000 0.36300 Fe 0
LiM2 0.00000 0.32240 0.50000 0.04200 Li 0
AlM2 0.00000 0.32240 0.50000 0.95400 Al 0
LiM3 0.50000 0.16020 0.50000 0.15800 Li 0
MgM3 0.50000 0.16020 0.50000 0.00800 Mg 0
FeM3 0.50000 0.16020 0.50000 0.36800 Fe 0
MnM3 0.50000 0.16020 0.50000 0.06300 Mn 0
NaA 0.00000 0.50145 0.00000 0.02000 Na 0
RbA 0.00000 0.50145 0.00000 0.00400 Rb 0
KA 0.00000 0.50145 0.00000 0.94000 K 0
O1 0.04070 0.00040 0.17110 1.00000 O 0
O2 0.32010 0.24020 0.17190 1.00000 O 0
O22 0.81240 0.25800 0.15850 1.00000 O 0
O3 0.11480 0.17510 0.39330 1.00000 O 0
O33 0.66400 0.32640 0.39250 1.00000 O 0
F4 0.10860 0.47150 0.39780 0.82700 F 0
O4 0.10860 0.47150 0.39780 0.05100 O 0
O-H4 0.10860 0.47150 0.39780 0.12200 O 1

loop_
_cod_changelog_entry_id
_cod_changelog_entry_author
_cod_changelog_entry_date
_cod_changelog_entry_text
1
;cod-tools version 3.8.0
Id: cif_guess_AMCSD_atom_types 9581 2023-05-17 12:35:41Z saulius
;
2023-05-18T11:37:16+03:00
;Derived atom types and hydrogen counts
from atom names that follow the AMCSD naming convention
(Wat == water, O-H == hydroxyl).
;
2
;cod-tools version 3.10.1
Id: cif_fix_AMCSD_aniso_labels 10200 2024-08-01 14:09:44Z saulius
;
2024-08-02T12:20:20+03:00
;Changed the following '_atom_site_aniso_label' values:
'OH4' -> 'O-H4'
;

loop_
_cod_related_entry_id
_cod_related_entry_database
_cod_related_entry_code
1 AMCSD 0002503
